data_7159065
loop_
_publ_author_name
'Hsueh, Nai-Chen'
'Wang, Yu-Han'
'Chang, Meng-Yang'

_publ_section_title
;
 Sequential condensation and double desulfonylative cyclopropanation of
 1,2-bis(sulfonylmethyl)arenes with 3-arylacroleins: access to
 biscyclopropane-fused tetralins.
;
_journal_issue 6
_journal_name_full 'Organic &amp; biomolecular chemistry'
_journal_page_first 1206
_journal_page_last 1221
_journal_paper_doi 10.1039/d2ob02188a
_journal_volume 21
_journal_year 2023
_chemical_formula_moiety 'C39 H33 F O4 S2'
_chemical_formula_sum 'C39 H33 F O4 S2'
_chemical_formula_weight 648.77
_space_group_crystal_system triclinic
_space_group_IT_number 2
_space_group_name_Hall '-P 1'
_space_group_name_H-M_alt 'P -1'
_atom_sites_solution_hydrogens geom
_atom_sites_solution_primary dual
_audit_creation_date 2021-05-26
_audit_creation_method
;
Olex2 1.3-ac4
(compiled 2019.04.23 svn.r3594 for Rigaku Oxford Diffraction, GUI svn.r5739)
;
_audit_update_record
;
2022-11-04 deposited with the CCDC.	2023-01-04 downloaded from the CCDC.
;
_cell_angle_alpha 70.533(2)
_cell_angle_beta 77.497(2)
_cell_angle_gamma 82.6410(10)
_cell_formula_units_Z 2
_cell_length_a 10.0372(2)
_cell_length_b 13.1158(2)
_cell_length_c 13.3176(3)
_cell_measurement_reflns_used 41091
_cell_measurement_temperature 113(2)
_cell_measurement_theta_max 26.9960
_cell_measurement_theta_min 1.6830
_cell_volume 1610.80(6)
_computing_cell_refinement 'CrysAlisPro 1.171.41.56a (Rigaku OD, 2020)'
_computing_data_collection 'CrysAlisPro 1.171.41.56a (Rigaku OD, 2020)'
_computing_data_reduction 'CrysAlisPro 1.171.41.56a (Rigaku OD, 2020)'
_computing_molecular_graphics 'Olex2 (Dolomanov et al., 2009)'
_computing_publication_material 'Olex2 (Dolomanov et al., 2009)'
_computing_structure_refinement 'ShelXL (Sheldrick, 2015)'
_computing_structure_solution 'ShelXT (Sheldrick, 2015)'
_diffrn_ambient_temperature 113(2)
_diffrn_detector 'Hybrid Pixel Array Detector'
_diffrn_detector_area_resol_mean 10.0000
_diffrn_measured_fraction_theta_full 0.998
_diffrn_measured_fraction_theta_max 0.998
_diffrn_measurement_details
;
List of Runs (angles in degrees, time in seconds):

  # Type    Start    End  Width  t~exp~   \w     \q     \k     \f   Frames
#--------------------------------------------------------------------------
  1  \w    -79.00  36.00   0.50    6.93    --   10.60 -77.00 -90.00  230
  2  \w    -17.00 100.00   0.50    6.93    --   10.60  82.00  90.00  234
  3  \w    -17.00 100.00   0.50    6.93    --   10.60  82.00 150.00  234
  4  \w    -17.00 100.00   0.50    6.93    --   10.60  82.00   0.00  234
  5  \w    -17.00 100.00   0.50    6.93    --   10.60  82.00  60.00  234
  6  \w    -79.00  41.00   0.50    6.93    --   10.60 -57.00-180.00  240
  7  \w    -20.00 100.00   0.50    6.93    --   10.60  57.00-120.00  240
  8  \w   -100.00  17.00   0.50    6.93    --  -10.90 -82.00  90.00  234
  9  \w    -38.00  79.00   0.50    6.93    --  -10.90  82.00-120.00  234
 10  \w   -100.00  17.00   0.50    6.93    --  -10.90 -82.00-180.00  234
 11  \w    -36.00  78.00   0.50    6.93    --  -10.90  75.00 112.58  228
 12  \w    -38.00  78.00   0.50    6.93    --  -10.90  82.00 -71.92  232
 13  \w    -79.00  38.00   0.50    6.93    --   10.60 -82.00 150.00  234
 14  \w    -15.00 100.00   0.50    6.93    --   10.60  77.00 -60.00  230
 15  \w    -79.00 -54.00   0.50    6.93    --   10.60 -82.00-180.00   50
 16  \w    -79.00  38.00   0.50    6.93    --   10.60 -82.00 120.00  234
 17  \w    -38.00  79.00   0.50    6.93    --  -10.90  82.00-180.00  234
 18  \w    -38.00  79.00   0.50    6.93    --  -10.90  82.00 -30.00  234
 19  \w    -36.00  79.00   0.50    6.93    --  -10.90  77.00   0.00  230
 20  \w    -38.00  79.00   0.50    6.93    --  -10.90  82.00  60.00  234
 21  \w    -38.00  79.00   0.50    6.93    --  -10.90  82.00-150.00  234
 22  \w    -38.00  79.00   0.50    6.93    --  -10.90  82.00  30.00  234
 23  \w    -41.00  79.00   0.50    6.93    --  -10.90  57.00  60.00  240
;
_diffrn_measurement_device 'four-circle diffractometer'
_diffrn_measurement_device_type 'XtaLAB Pro II AFC12 (RINC): Kappa single'
_diffrn_measurement_method '\w scans'
_diffrn_orient_matrix_type 'CrysAlisPro convention (1999,Acta A55,543-557)'
_diffrn_orient_matrix_UB_11 -0.0199981000
_diffrn_orient_matrix_UB_12 0.0262751000
_diffrn_orient_matrix_UB_13 0.0401202000
_diffrn_orient_matrix_UB_21 -0.0411368000
_diffrn_orient_matrix_UB_22 -0.0434415000
_diffrn_orient_matrix_UB_23 0.0330089000
_diffrn_orient_matrix_UB_31 0.0562729000
_diffrn_orient_matrix_UB_32 -0.0269203000
_diffrn_orient_matrix_UB_33 0.0246179000
_diffrn_radiation_monochromator mirror
_diffrn_radiation_probe x-ray
_diffrn_radiation_type 'Mo K\a'
_diffrn_radiation_wavelength 0.71073
_diffrn_reflns_av_R_equivalents 0.1042
_diffrn_reflns_av_unetI/netI 0.0393
_diffrn_reflns_Laue_measured_fraction_full 0.998
_diffrn_reflns_Laue_measured_fraction_max 0.998
_diffrn_reflns_limit_h_max 11
_diffrn_reflns_limit_h_min -11
_diffrn_reflns_limit_k_max 15
_diffrn_reflns_limit_k_min -15
_diffrn_reflns_limit_l_max 15
_diffrn_reflns_limit_l_min -15
_diffrn_reflns_number 68143
_diffrn_reflns_point_group_measured_fraction_full 0.998
_diffrn_reflns_point_group_measured_fraction_max 0.998
_diffrn_reflns_theta_full 24.999
_diffrn_reflns_theta_max 24.999
_diffrn_reflns_theta_min 1.931
_diffrn_source 'micro-focus sealed X-ray tube'
_diffrn_source_type 'Rigaku (Mo) X-ray Source'
_exptl_absorpt_coefficient_mu 0.213
_exptl_absorpt_correction_T_max 1.00000
_exptl_absorpt_correction_T_min 0.40141
_exptl_absorpt_correction_type multi-scan
_exptl_absorpt_process_details
;
CrysAlisPro 1.171.41.56a (Rigaku Oxford Diffraction, 2020)
Empirical absorption correction using spherical harmonics,
 implemented in SCALE3 ABSPACK scaling algorithm.
;
_exptl_crystal_colour 'clear light colourless'
_exptl_crystal_colour_lustre clear
_exptl_crystal_colour_modifier light
_exptl_crystal_colour_primary colourless
_exptl_crystal_density_diffrn 1.338
_exptl_crystal_description block
_exptl_crystal_F_000 680
_exptl_crystal_size_max 0.3
_exptl_crystal_size_mid 0.1
_exptl_crystal_size_min 0.1
_refine_diff_density_max 0.322
_refine_diff_density_min -0.489
_refine_diff_density_rms 0.051
_refine_ls_extinction_method none
_refine_ls_goodness_of_fit_ref 1.069
_refine_ls_hydrogen_treatment constr
_refine_ls_matrix_type full
_refine_ls_number_parameters 417
_refine_ls_number_reflns 5657
_refine_ls_number_restraints 1302
_refine_ls_restrained_S_all 0.981
_refine_ls_R_factor_all 0.0407
_refine_ls_R_factor_gt 0.0375
_refine_ls_shift/su_max 0.000
_refine_ls_shift/su_mean 0.000
_refine_ls_structure_factor_coef Fsqd
_refine_ls_weighting_details 'w=1/[\s^2^(Fo^2^)+(0.0473P)^2^+0.7328P] where P=(Fo^2^+2Fc^2^)/3'
_refine_ls_weighting_scheme calc
_refine_ls_wR_factor_gt 0.1009
_refine_ls_wR_factor_ref 0.1032
_reflns_Friedel_coverage 0.000
_reflns_number_gt 5139
_reflns_number_total 5657
_reflns_threshold_expression 'I > 2\s(I)'
_cod_data_source_file d2ob02188a2.cif
_cod_data_source_block k11005-myc-h
_cod_depositor_comments 'Adding full bibliography for 7159064--7159067.cif.'
_cod_database_code 7159065
_shelx_shelxl_version_number 2018/3
_shelx_space_group_comment
;
The symmetry employed for this shelxl refinement is uniquely defined
by the following loop, which should always be used as a source of
symmetry information in preference to the above space-group names.
They are only intended as comments.
;
_diffrn_oxdiff_digest_frames
;
016c4a7e495caff3ee62b67a3dbd43824300025e571
;
_reflns_odcompleteness_completeness 99.74
_reflns_odcompleteness_iscentric 1
_reflns_odcompleteness_theta 26.32
_olex2_refinement_description
;
1. Fixed Uiso
 At 1.2 times of:
  All C(H) groups, All C(H,H) groups
 At 1.5 times of:
  All C(H,H,H) groups
2. Uiso/Uaniso restraints and constraints
C1 \\sim C2 \\sim C3 \\sim C4 \\sim C5 \\sim C6 \\sim C7 \\sim C8 \\sim C9
\\sim C10 \\sim C11 \\sim C12 \\sim C13 \\sim C14 \\sim C15 \\sim C16 \\sim C17
\\sim C18 \\sim C19 \\sim C20 \\sim C21 \\sim C22 \\sim C23 \\sim C24 \\sim C25
\\sim C26 \\sim C27 \\sim C28 \\sim C29 \\sim C30 \\sim C31 \\sim C32 \\sim C33
\\sim C34 \\sim C35 \\sim C36 \\sim C37 \\sim C38 \\sim C39 \\sim O1 \\sim O2
\\sim O3 \\sim O4 \\sim S1 \\sim S2 \\sim F1: within 3.8A with sigma of 0.01
and sigma for terminal atoms of 0.02
3.a Ternary CH refined with riding coordinates:
 C2(H2), C3(H3), C18(H18), C19(H19), C26(H26)
3.b Secondary CH2 refined with riding coordinates:
 C10(H10A,H10B)
3.c Aromatic/amide H refined with riding coordinates:
 C5(H5), C6(H6), C7(H7), C8(H8), C12(H12), C13(H13), C15(H15), C16(H16),
 C21(H21), C22(H22), C24(H24), C25(H25), C28(H28), C29(H29), C30(H30), C31(H31),
  C34(H34), C35(H35), C37(H37), C38(H38)
3.d Idealised Me refined as rotating group:
 C17(H17A,H17B,H17C), C39(H39A,H39B,H39C)
;
_smtbx_masks_void_probe_radius 1.2
_smtbx_masks_void_truncation_radius 1.2
_olex2_submission_special_instructions 'No special instructions were received'
_oxdiff_exptl_absorpt_empirical_details
;
Empirical correction (ABSPACK) includes:
- Absorption correction using spherical harmonics
- Frame scaling
;
_oxdiff_exptl_absorpt_empirical_full_max 2.655
_oxdiff_exptl_absorpt_empirical_full_min 0.361

loop_
_space_group_symop_operation_xyz
'x, y, z'
'-x, -y, -z'

loop_
_atom_site_label
_atom_site_type_symbol
_atom_site_fract_x
_atom_site_fract_y
_atom_site_fract_z
_atom_site_U_iso_or_equiv
_atom_site_adp_type
_atom_site_occupancy
_atom_site_site_symmetry_order
_atom_site_calc_flag
_atom_site_refinement_flags_posn
_atom_site_refinement_flags_adp
_atom_site_refinement_flags_occupancy
_atom_site_disorder_assembly
_atom_site_disorder_group
S1 S 0.09624(4) 0.39614(3) 0.35560(3) 0.01648(12) Uani 1 1 d . U . . .
S2 S 0.37032(4) 0.68424(3) 0.11738(3) 0.02045(12) Uani 1 1 d . U . . .
F1 F 0.25026(14) -0.04198(9) 1.06609(8) 0.0459(3) Uani 1 1 d . U . . .
O1 O 0.03817(11) 0.49024(9) 0.38628(9) 0.0202(3) Uani 1 1 d . U . . .
O2 O 0.10631(11) 0.40163(9) 0.24418(9) 0.0216(3) Uani 1 1 d . U . . .
O3 O 0.33809(12) 0.70964(9) 0.21760(9) 0.0247(3) Uani 1 1 d . U . . .
O4 O 0.47911(13) 0.73828(10) 0.03429(9) 0.0294(3) Uani 1 1 d . U . . .
C1 C 0.26055(16) 0.36469(12) 0.39213(12) 0.0160(3) Uani 1 1 d . U . . .
C2 C 0.33363(16) 0.46498(12) 0.38443(12) 0.0166(3) Uani 1 1 d . U . . .
H2 H 0.280130 0.533701 0.360661 0.020 Uiso 1 1 calc R . . . .
C3 C 0.27041(16) 0.39013(12) 0.49324(12) 0.0165(3) Uani 1 1 d . U . . .
H3 H 0.184211 0.420593 0.525777 0.020 Uiso 1 1 calc R . . . .
C4 C 0.48176(16) 0.47020(12) 0.33332(13) 0.0180(3) Uani 1 1 d . U . . .
C5 C 0.58443(17) 0.44174(13) 0.39437(14) 0.0215(3) Uani 1 1 d . U . . .
H5 H 0.561343 0.417330 0.469606 0.026 Uiso 1 1 calc R . . . .
C6 C 0.72103(18) 0.44915(14) 0.34484(15) 0.0262(4) Uani 1 1 d . U . . .
H6 H 0.788539 0.430243 0.387002 0.031 Uiso 1 1 calc R . . . .
C7 C 0.75730(18) 0.48454(14) 0.23297(16) 0.0297(4) Uani 1 1 d . U . . .
H7 H 0.848910 0.489340 0.199817 0.036 Uiso 1 1 calc R . . . .
C8 C 0.65614(18) 0.51277(14) 0.17080(15) 0.0268(4) Uani 1 1 d . U . . .
H8 H 0.680393 0.536302 0.095608 0.032 Uiso 1 1 calc R . . . .
C9 C 0.51850(17) 0.50637(13) 0.21938(13) 0.0205(3) Uani 1 1 d . U . . .
C10 C 0.41162(17) 0.54076(13) 0.14941(13) 0.0212(3) Uani 1 1 d . U . . .
H10A H 0.329958 0.501982 0.187057 0.025 Uiso 1 1 calc R . . . .
H10B H 0.445103 0.522823 0.082969 0.025 Uiso 1 1 calc R . . . .
C11 C 0.22044(17) 0.70328(13) 0.06323(13) 0.0210(4) Uani 1 1 d . U . . .
C12 C 0.09401(18) 0.70963(14) 0.12923(14) 0.0244(4) Uani 1 1 d . U . . .
H12 H 0.088336 0.704475 0.201373 0.029 Uiso 1 1 calc R . . . .
C13 C -0.02326(18) 0.72369(14) 0.08643(14) 0.0252(4) Uani 1 1 d . U . . .
H13 H -0.107948 0.729009 0.130219 0.030 Uiso 1 1 calc R . . . .
C14 C -0.01724(18) 0.73006(13) -0.02088(14) 0.0240(4) Uani 1 1 d . U . . .
C15 C 0.11091(19) 0.72124(15) -0.08481(14) 0.0278(4) Uani 1 1 d . U . . .
H15 H 0.116655 0.724056 -0.156313 0.033 Uiso 1 1 calc R . . . .
C16 C 0.22950(18) 0.70840(14) -0.04393(14) 0.0250(4) Uani 1 1 d . U . . .
H16 H 0.314331 0.703255 -0.087598 0.030 Uiso 1 1 calc R . . . .
C17 C -0.1453(2) 0.74633(18) -0.06712(16) 0.0359(5) Uani 1 1 d . U . . .
H17A H -0.152182 0.818844 -0.115860 0.054 Uiso 1 1 calc GR . . . .
H17B H -0.223446 0.734901 -0.009339 0.054 Uiso 1 1 calc GR . . . .
H17C H -0.142066 0.695647 -0.105691 0.054 Uiso 1 1 calc GR . . . .
C18 C 0.34273(16) 0.30794(12) 0.57517(13) 0.0185(3) Uani 1 1 d . U . . .
H18 H 0.379649 0.335295 0.622996 0.022 Uiso 1 1 calc R . . . .
C19 C 0.28448(17) 0.19759(13) 0.62576(13) 0.0193(3) Uani 1 1 d . U . . .
H19 H 0.208125 0.188081 0.595288 0.023 Uiso 1 1 calc R . . . .
C20 C 0.27794(17) 0.13536(12) 0.74239(13) 0.0195(3) Uani 1 1 d . U . . .
C21 C 0.37226(18) 0.14460(13) 0.80145(13) 0.0239(4) Uani 1 1 d . U . . .
H21 H 0.442112 0.191644 0.767326 0.029 Uiso 1 1 calc R . . . .
C22 C 0.3638(2) 0.08482(14) 0.91033(14) 0.0294(4) Uani 1 1 d . U . . .
H22 H 0.426708 0.091490 0.949469 0.035 Uiso 1 1 calc R . . . .
C23 C 0.2599(2) 0.01558(14) 0.95857(14) 0.0302(4) Uani 1 1 d . U . . .
C24 C 0.16512(19) 0.00276(14) 0.90415(14) 0.0274(4) Uani 1 1 d . U . . .
H24 H 0.096497 -0.045317 0.938900 0.033 Uiso 1 1 calc R . . . .
C25 C 0.17467(18) 0.06381(13) 0.79546(14) 0.0229(4) Uani 1 1 d . U . . .
H25 H 0.110805 0.056776 0.757311 0.028 Uiso 1 1 calc R . . . .
C26 C 0.42167(17) 0.21357(12) 0.54617(13) 0.0191(3) Uani 1 1 d . U . . .
H26 H 0.503100 0.186184 0.578805 0.023 Uiso 1 1 calc R . . . .
C27 C 0.43105(16) 0.20527(12) 0.43628(13) 0.0183(3) Uani 1 1 d . U . . .
C28 C 0.52589(17) 0.12983(13) 0.40384(14) 0.0224(4) Uani 1 1 d . U . . .
H28 H 0.581175 0.086231 0.451354 0.027 Uiso 1 1 calc R . . . .
C29 C 0.53977(18) 0.11824(13) 0.30229(14) 0.0249(4) Uani 1 1 d . U . . .
H29 H 0.603398 0.067177 0.282088 0.030 Uiso 1 1 calc R . . . .
C30 C 0.45806(17) 0.18335(13) 0.23126(13) 0.0227(4) Uani 1 1 d . U . . .
H30 H 0.465215 0.175122 0.163540 0.027 Uiso 1 1 calc R . . . .
C31 C 0.36558(17) 0.26079(13) 0.26110(13) 0.0195(3) Uani 1 1 d . U . . .
H31 H 0.312801 0.305487 0.212125 0.023 Uiso 1 1 calc R . . . .
C32 C 0.35003(16) 0.27309(12) 0.36354(12) 0.0166(3) Uani 1 1 d . U . . .
C33 C 0.00091(16) 0.28488(13) 0.43935(13) 0.0183(3) Uani 1 1 d . U . . .
C34 C -0.05728(17) 0.28007(13) 0.54541(13) 0.0228(4) Uani 1 1 d . U . . .
H34 H -0.045396 0.334651 0.572219 0.027 Uiso 1 1 calc R . . . .
C35 C -0.13318(18) 0.19285(14) 0.61055(14) 0.0261(4) Uani 1 1 d . U . . .
H35 H -0.171299 0.188671 0.681868 0.031 Uiso 1 1 calc R . . . .
C36 C -0.15342(18) 0.11116(14) 0.57097(15) 0.0260(4) Uani 1 1 d . U . . .
C37 C -0.09574(19) 0.11885(14) 0.46390(15) 0.0276(4) Uani 1 1 d . U . . .
H37 H -0.109765 0.065461 0.436266 0.033 Uiso 1 1 calc R . . . .
C38 C -0.01765(18) 0.20487(13) 0.39769(14) 0.0234(4) Uani 1 1 d . U . . .
H38 H 0.021564 0.208800 0.326616 0.028 Uiso 1 1 calc R . . . .
C39 C -0.2363(2) 0.01711(15) 0.64346(17) 0.0371(5) Uani 1 1 d . U . . .
H39A H -0.250703 -0.026148 0.601536 0.056 Uiso 1 1 calc GR . . . .
H39B H -0.322989 0.043819 0.675377 0.056 Uiso 1 1 calc GR . . . .
H39C H -0.188042 -0.026308 0.699677 0.056 Uiso 1 1 calc GR . . . .

loop_
_atom_site_aniso_label
_atom_site_aniso_U_11
_atom_site_aniso_U_22
_atom_site_aniso_U_33
_atom_site_aniso_U_23
_atom_site_aniso_U_13
_atom_site_aniso_U_12
S1 0.0123(2) 0.0173(2) 0.0199(2) -0.00590(16) -0.00303(15) -0.00115(15)
S2 0.0199(2) 0.0199(2) 0.0204(2) -0.00364(16) -0.00368(16) -0.00449(17)
F1 0.0716(9) 0.0350(6) 0.0230(6) 0.0041(5) -0.0095(5) -0.0092(6)
O1 0.0155(6) 0.0181(6) 0.0273(6) -0.0080(5) -0.0042(5) 0.0011(4)
O2 0.0177(6) 0.0273(6) 0.0200(6) -0.0065(5) -0.0057(5) -0.0016(5)
O3 0.0290(7) 0.0225(6) 0.0252(6) -0.0093(5) -0.0079(5) -0.0008(5)
O4 0.0242(7) 0.0330(7) 0.0254(6) 0.0006(5) -0.0033(5) -0.0112(5)
C1 0.0131(8) 0.0160(7) 0.0195(7) -0.0060(6) -0.0032(6) -0.0017(6)
C2 0.0145(8) 0.0149(7) 0.0216(8) -0.0061(6) -0.0050(6) -0.0011(6)
C3 0.0146(8) 0.0164(7) 0.0192(8) -0.0066(6) -0.0030(6) -0.0005(6)
C4 0.0149(8) 0.0132(7) 0.0270(8) -0.0077(6) -0.0037(6) -0.0009(6)
C5 0.0193(8) 0.0172(8) 0.0299(8) -0.0085(7) -0.0073(7) -0.0004(6)
C6 0.0163(9) 0.0225(9) 0.0428(10) -0.0122(8) -0.0108(7) 0.0017(7)
C7 0.0133(9) 0.0275(9) 0.0466(11) -0.0131(8) -0.0001(8) -0.0007(7)
C8 0.0196(9) 0.0256(9) 0.0323(9) -0.0097(7) 0.0018(7) -0.0015(7)
C9 0.0168(8) 0.0167(8) 0.0281(8) -0.0082(6) -0.0026(7) -0.0012(6)
C10 0.0198(8) 0.0212(8) 0.0223(8) -0.0081(6) -0.0005(6) -0.0023(6)
C11 0.0227(9) 0.0180(8) 0.0213(8) -0.0034(6) -0.0049(7) -0.0035(7)
C12 0.0255(9) 0.0270(9) 0.0213(8) -0.0085(7) -0.0034(7) -0.0031(7)
C13 0.0202(9) 0.0283(9) 0.0275(9) -0.0115(7) -0.0013(7) -0.0006(7)
C14 0.0239(9) 0.0220(8) 0.0288(9) -0.0106(7) -0.0072(7) -0.0006(7)
C15 0.0301(10) 0.0343(10) 0.0215(8) -0.0114(7) -0.0057(7) -0.0018(8)
C16 0.0213(9) 0.0303(9) 0.0229(8) -0.0088(7) -0.0021(7) -0.0017(7)
C17 0.0283(11) 0.0498(12) 0.0377(11) -0.0224(9) -0.0114(8) 0.0021(9)
C18 0.0181(8) 0.0174(8) 0.0206(8) -0.0062(6) -0.0047(6) -0.0006(6)
C19 0.0175(8) 0.0184(8) 0.0223(8) -0.0073(6) -0.0034(6) -0.0006(6)
C20 0.0212(9) 0.0154(7) 0.0212(8) -0.0074(6) -0.0021(6) 0.0024(6)
C21 0.0260(9) 0.0194(8) 0.0251(8) -0.0051(7) -0.0053(7) -0.0018(7)
C22 0.0368(11) 0.0239(9) 0.0281(9) -0.0062(7) -0.0125(8) 0.0013(8)
C23 0.0437(12) 0.0213(9) 0.0206(8) -0.0026(7) -0.0040(8) 0.0017(8)
C24 0.0306(10) 0.0200(8) 0.0271(9) -0.0061(7) 0.0035(7) -0.0040(7)
C25 0.0226(9) 0.0197(8) 0.0271(9) -0.0099(7) -0.0015(7) -0.0014(7)
C26 0.0164(8) 0.0181(8) 0.0215(8) -0.0048(6) -0.0039(6) 0.0006(6)
C27 0.0152(8) 0.0164(7) 0.0218(8) -0.0050(6) 0.0001(6) -0.0042(6)
C28 0.0181(9) 0.0172(8) 0.0276(8) -0.0038(7) -0.0013(7) 0.0004(6)
C29 0.0208(9) 0.0194(8) 0.0307(9) -0.0095(7) 0.0048(7) 0.0003(7)
C30 0.0230(9) 0.0214(8) 0.0230(8) -0.0094(7) 0.0040(7) -0.0063(7)
C31 0.0181(8) 0.0190(8) 0.0211(8) -0.0064(6) -0.0007(6) -0.0052(6)
C32 0.0122(8) 0.0158(7) 0.0215(7) -0.0065(6) 0.0000(6) -0.0036(6)
C33 0.0112(8) 0.0190(8) 0.0238(8) -0.0052(6) -0.0036(6) -0.0013(6)
C34 0.0206(9) 0.0222(8) 0.0271(8) -0.0107(7) -0.0024(7) -0.0019(7)
C35 0.0218(9) 0.0271(9) 0.0255(9) -0.0067(7) 0.0019(7) -0.0026(7)
C36 0.0170(9) 0.0213(8) 0.0356(10) -0.0041(7) -0.0037(7) -0.0020(7)
C37 0.0286(10) 0.0210(9) 0.0361(10) -0.0114(7) -0.0066(8) -0.0044(7)
C38 0.0223(9) 0.0226(8) 0.0262(8) -0.0087(7) -0.0047(7) -0.0022(7)
C39 0.0329(11) 0.0256(10) 0.0453(12) -0.0031(9) -0.0009(9) -0.0081(8)

loop_
_atom_type_symbol
_atom_type_description
_atom_type_scat_dispersion_real
_atom_type_scat_dispersion_imag
_atom_type_scat_source
C C 0.0033 0.0016 'International Tables Vol C Tables 4.2.6.8 and 6.1.1.4'
H H 0.0000 0.0000 'International Tables Vol C Tables 4.2.6.8 and 6.1.1.4'
F F 0.0171 0.0103 'International Tables Vol C Tables 4.2.6.8 and 6.1.1.4'
O O 0.0106 0.0060 'International Tables Vol C Tables 4.2.6.8 and 6.1.1.4'
S S 0.1246 0.1234 'International Tables Vol C Tables 4.2.6.8 and 6.1.1.4'

loop_
_geom_angle_atom_site_label_1
_geom_angle_atom_site_label_2
_geom_angle_atom_site_label_3
_geom_angle
_geom_angle_site_symmetry_1
_geom_angle_site_symmetry_3
_geom_angle_publ_flag
O1 S1 O2 117.79(7) . . ?
O1 S1 C1 107.04(7) . . ?
O1 S1 C33 108.26(7) . . ?
O2 S1 C1 110.00(7) . . ?
O2 S1 C33 108.45(7) . . ?
C33 S1 C1 104.48(7) . . ?
O3 S2 C10 107.87(7) . . ?
O3 S2 C11 108.85(8) . . ?
O4 S2 O3 118.54(7) . . ?
O4 S2 C10 107.59(8) . . ?
O4 S2 C11 109.40(7) . . ?
C11 S2 C10 103.53(8) . . ?
C2 C1 S1 114.05(11) . . ?
C3 C1 S1 114.19(11) . . ?
C3 C1 C2 58.97(10) . . ?
C32 C1 S1 119.13(11) . . ?
C32 C1 C2 116.69(13) . . ?
C32 C1 C3 119.59(13) . . ?
C1 C2 H2 113.7 . . ?
C3 C2 C1 59.40(9) . . ?
C3 C2 H2 113.7 . . ?
C4 C2 C1 117.37(13) . . ?
C4 C2 H2 113.7 . . ?
C4 C2 C3 127.49(14) . . ?
C1 C3 H3 113.1 . . ?
C2 C3 C1 61.63(10) . . ?
C2 C3 H3 113.1 . . ?
C18 C3 C1 118.17(13) . . ?
C18 C3 C2 127.51(14) . . ?
C18 C3 H3 113.1 . . ?
C5 C4 C2 122.17(14) . . ?
C5 C4 C9 118.81(15) . . ?
C9 C4 C2 119.02(14) . . ?
C4 C5 H5 119.5 . . ?
C6 C5 C4 120.97(16) . . ?
C6 C5 H5 119.5 . . ?
C5 C6 H6 119.8 . . ?
C7 C6 C5 120.30(16) . . ?
C7 C6 H6 119.8 . . ?
C6 C7 H7 120.3 . . ?
C6 C7 C8 119.48(16) . . ?
C8 C7 H7 120.3 . . ?
C7 C8 H8 119.6 . . ?
C7 C8 C9 120.87(17) . . ?
C9 C8 H8 119.6 . . ?
C4 C9 C10 121.06(14) . . ?
C8 C9 C4 119.57(16) . . ?
C8 C9 C10 119.35(15) . . ?
S2 C10 H10A 109.6 . . ?
S2 C10 H10B 109.6 . . ?
C9 C10 S2 110.44(11) . . ?
C9 C10 H10A 109.6 . . ?
C9 C10 H10B 109.6 . . ?
H10A C10 H10B 108.1 . . ?
C12 C11 S2 119.51(13) . . ?
C12 C11 C16 120.68(16) . . ?
C16 C11 S2 119.77(13) . . ?
C11 C12 H12 120.4 . . ?
C13 C12 C11 119.20(16) . . ?
C13 C12 H12 120.4 . . ?
C12 C13 H13 119.3 . . ?
C12 C13 C14 121.36(16) . . ?
C14 C13 H13 119.3 . . ?
C13 C14 C15 118.27(16) . . ?
C13 C14 C17 121.03(16) . . ?
C15 C14 C17 120.70(16) . . ?
C14 C15 H15 119.4 . . ?
C16 C15 C14 121.27(16) . . ?
C16 C15 H15 119.4 . . ?
C11 C16 H16 120.4 . . ?
C15 C16 C11 119.19(16) . . ?
C15 C16 H16 120.4 . . ?
C14 C17 H17A 109.5 . . ?
C14 C17 H17B 109.5 . . ?
C14 C17 H17C 109.5 . . ?
H17A C17 H17B 109.5 . . ?
H17A C17 H17C 109.5 . . ?
H17B C17 H17C 109.5 . . ?
C3 C18 H18 116.3 . . ?
C3 C18 C19 116.70(14) . . ?
C3 C18 C26 118.78(13) . . ?
C19 C18 H18 116.3 . . ?
C26 C18 H18 116.3 . . ?
C26 C18 C19 61.34(10) . . ?
C18 C19 H19 114.5 . . ?
C18 C19 C26 58.87(10) . . ?
C20 C19 C18 122.31(14) . . ?
C20 C19 H19 114.5 . . ?
C20 C19 C26 121.10(14) . . ?
C26 C19 H19 114.5 . . ?
C21 C20 C19 122.61(15) . . ?
C25 C20 C19 119.22(15) . . ?
C25 C20 C21 118.17(15) . . ?
C20 C21 H21 119.4 . . ?
C22 C21 C20 121.23(16) . . ?
C22 C21 H21 119.4 . . ?
C21 C22 H22 120.9 . . ?
C23 C22 C21 118.15(17) . . ?
C23 C22 H22 120.9 . . ?
F1 C23 C22 118.20(17) . . ?
F1 C23 C24 118.76(16) . . ?
C24 C23 C22 123.03(16) . . ?
C23 C24 H24 121.0 . . ?
C23 C24 C25 117.98(16) . . ?
C25 C24 H24 121.0 . . ?
C20 C25 H25 119.3 . . ?
C24 C25 C20 121.43(17) . . ?
C24 C25 H25 119.3 . . ?
C18 C26 C19 59.79(10) . . ?
C18 C26 H26 115.5 . . ?
C19 C26 H26 115.5 . . ?
C27 C26 C18 119.84(14) . . ?
C27 C26 C19 119.40(14) . . ?
C27 C26 H26 115.5 . . ?
C28 C27 C26 118.68(15) . . ?
C28 C27 C32 119.29(15) . . ?
C32 C27 C26 122.01(14) . . ?
C27 C28 H28 119.3 . . ?
C29 C28 C27 121.47(16) . . ?
C29 C28 H28 119.3 . . ?
C28 C29 H29 120.3 . . ?
C30 C29 C28 119.38(15) . . ?
C30 C29 H29 120.3 . . ?
C29 C30 H30 120.0 . . ?
C29 C30 C31 119.94(15) . . ?
C31 C30 H30 120.0 . . ?
C30 C31 H31 119.4 . . ?
C30 C31 C32 121.29(15) . . ?
C32 C31 H31 119.4 . . ?
C27 C32 C1 119.68(13) . . ?
C31 C32 C1 121.38(14) . . ?
C31 C32 C27 118.59(14) . . ?
C34 C33 S1 119.34(12) . . ?
C38 C33 S1 119.51(12) . . ?
C38 C33 C34 121.13(15) . . ?
C33 C34 H34 120.5 . . ?
C35 C34 C33 119.05(15) . . ?
C35 C34 H34 120.5 . . ?
C34 C35 H35 119.5 . . ?
C34 C35 C36 121.10(16) . . ?
C36 C35 H35 119.5 . . ?
C35 C36 C39 120.08(16) . . ?
C37 C36 C35 118.66(16) . . ?
C37 C36 C39 121.26(16) . . ?
C36 C37 H37 119.4 . . ?
C38 C37 C36 121.13(16) . . ?
C38 C37 H37 119.4 . . ?
C33 C38 C37 118.91(16) . . ?
C33 C38 H38 120.5 . . ?
C37 C38 H38 120.5 . . ?
C36 C39 H39A 109.5 . . ?
C36 C39 H39B 109.5 . . ?
C36 C39 H39C 109.5 . . ?
H39A C39 H39B 109.5 . . ?
H39A C39 H39C 109.5 . . ?
H39B C39 H39C 109.5 . . ?

loop_
_geom_bond_atom_site_label_1
_geom_bond_atom_site_label_2
_geom_bond_distance
_geom_bond_site_symmetry_2
_geom_bond_publ_flag
S1 O1 1.4417(11) . ?
S1 O2 1.4432(11) . ?
S1 C1 1.7794(16) . ?
S1 C33 1.7607(16) . ?
S2 O3 1.4417(12) . ?
S2 O4 1.4393(12) . ?
S2 C10 1.7991(17) . ?
S2 C11 1.7605(17) . ?
F1 C23 1.367(2) . ?
C1 C2 1.550(2) . ?
C1 C3 1.517(2) . ?
C1 C32 1.508(2) . ?
C2 H2 0.9800 . ?
C2 C3 1.510(2) . ?
C2 C4 1.495(2) . ?
C3 H3 0.9800 . ?
C3 C18 1.496(2) . ?
C4 C5 1.387(2) . ?
C4 C9 1.409(2) . ?
C5 H5 0.9300 . ?
C5 C6 1.387(2) . ?
C6 H6 0.9300 . ?
C6 C7 1.384(3) . ?
C7 H7 0.9300 . ?
C7 C8 1.385(3) . ?
C8 H8 0.9300 . ?
C8 C9 1.393(2) . ?
C9 C10 1.501(2) . ?
C10 H10A 0.9700 . ?
C10 H10B 0.9700 . ?
C11 C12 1.389(2) . ?
C11 C16 1.390(2) . ?
C12 H12 0.9300 . ?
C12 C13 1.382(3) . ?
C13 H13 0.9300 . ?
C13 C14 1.392(2) . ?
C14 C15 1.395(2) . ?
C14 C17 1.504(3) . ?
C15 H15 0.9300 . ?
C15 C16 1.382(3) . ?
C16 H16 0.9300 . ?
C17 H17A 0.9600 . ?
C17 H17B 0.9600 . ?
C17 H17C 0.9600 . ?
C18 H18 0.9800 . ?
C18 C19 1.512(2) . ?
C18 C26 1.498(2) . ?
C19 H19 0.9800 . ?
C19 C20 1.486(2) . ?
C19 C26 1.535(2) . ?
C20 C21 1.395(2) . ?
C20 C25 1.394(2) . ?
C21 H21 0.9300 . ?
C21 C22 1.389(2) . ?
C22 H22 0.9300 . ?
C22 C23 1.374(3) . ?
C23 C24 1.371(3) . ?
C24 H24 0.9300 . ?
C24 C25 1.390(2) . ?
C25 H25 0.9300 . ?
C26 H26 0.9800 . ?
C26 C27 1.485(2) . ?
C27 C28 1.392(2) . ?
C27 C32 1.404(2) . ?
C28 H28 0.9300 . ?
C28 C29 1.386(2) . ?
C29 H29 0.9300 . ?
C29 C30 1.384(3) . ?
C30 H30 0.9300 . ?
C30 C31 1.385(2) . ?
C31 H31 0.9300 . ?
C31 C32 1.400(2) . ?
C33 C34 1.390(2) . ?
C33 C38 1.388(2) . ?
C34 H34 0.9300 . ?
C34 C35 1.385(2) . ?
C35 H35 0.9300 . ?
C35 C36 1.395(3) . ?
C36 C37 1.393(3) . ?
C36 C39 1.506(2) . ?
C37 H37 0.9300 . ?
C37 C38 1.389(2) . ?
C38 H38 0.9300 . ?
C39 H39A 0.9600 . ?
C39 H39B 0.9600 . ?
C39 H39C 0.9600 . ?

loop_
_geom_torsion_atom_site_label_1
_geom_torsion_atom_site_label_2
_geom_torsion_atom_site_label_3
_geom_torsion_atom_site_label_4
_geom_torsion
_geom_torsion_site_symmetry_1
_geom_torsion_site_symmetry_2
_geom_torsion_site_symmetry_3
_geom_torsion_site_symmetry_4
_geom_torsion_publ_flag
S1 C1 C2 C3 104.79(12) . . . . ?
S1 C1 C2 C4 -135.87(12) . . . . ?
S1 C1 C3 C2 -104.54(12) . . . . ?
S1 C1 C3 C18 135.74(12) . . . . ?
S1 C1 C32 C27 -142.29(13) . . . . ?
S1 C1 C32 C31 44.61(18) . . . . ?
S1 C33 C34 C35 179.41(13) . . . . ?
S1 C33 C38 C37 -178.51(13) . . . . ?
S2 C11 C12 C13 -179.47(13) . . . . ?
S2 C11 C16 C15 178.74(13) . . . . ?
F1 C23 C24 C25 178.55(15) . . . . ?
O1 S1 C1 C2 -32.09(12) . . . . ?
O1 S1 C1 C3 33.19(12) . . . . ?
O1 S1 C1 C32 -176.35(11) . . . . ?
O1 S1 C33 C34 -32.33(15) . . . . ?
O1 S1 C33 C38 146.12(13) . . . . ?
O2 S1 C1 C2 97.00(11) . . . . ?
O2 S1 C1 C3 162.28(10) . . . . ?
O2 S1 C1 C32 -47.26(13) . . . . ?
O2 S1 C33 C34 -161.21(13) . . . . ?
O2 S1 C33 C38 17.25(16) . . . . ?
O3 S2 C10 C9 -51.91(13) . . . . ?
O3 S2 C11 C12 -16.76(15) . . . . ?
O3 S2 C11 C16 165.25(13) . . . . ?
O4 S2 C10 C9 77.05(12) . . . . ?
O4 S2 C11 C12 -147.72(14) . . . . ?
O4 S2 C11 C16 34.29(16) . . . . ?
C1 S1 C33 C34 81.49(14) . . . . ?
C1 S1 C33 C38 -100.05(14) . . . . ?
C1 C2 C3 C18 105.18(17) . . . . ?
C1 C2 C4 C5 -99.57(17) . . . . ?
C1 C2 C4 C9 81.15(18) . . . . ?
C1 C3 C18 C19 -60.33(19) . . . . ?
C1 C3 C18 C26 10.0(2) . . . . ?
C2 C1 C3 C18 -119.72(16) . . . . ?
C2 C1 C32 C27 74.36(18) . . . . ?
C2 C1 C32 C31 -98.74(17) . . . . ?
C2 C3 C18 C19 -134.76(16) . . . . ?
C2 C3 C18 C26 -64.4(2) . . . . ?
C2 C4 C5 C6 -178.87(14) . . . . ?
C2 C4 C9 C8 179.28(14) . . . . ?
C2 C4 C9 C10 0.8(2) . . . . ?
C3 C1 C2 C4 119.34(16) . . . . ?
C3 C1 C32 C27 6.6(2) . . . . ?
C3 C1 C32 C31 -166.53(14) . . . . ?
C3 C2 C4 C5 -28.6(2) . . . . ?
C3 C2 C4 C9 152.16(15) . . . . ?
C3 C18 C19 C20 -140.77(15) . . . . ?
C3 C18 C19 C26 109.83(15) . . . . ?
C3 C18 C26 C19 -106.50(16) . . . . ?
C3 C18 C26 C27 2.2(2) . . . . ?
C4 C2 C3 C1 -102.68(17) . . . . ?
C4 C2 C3 C18 2.5(2) . . . . ?
C4 C5 C6 C7 -0.5(2) . . . . ?
C4 C9 C10 S2 92.16(16) . . . . ?
C5 C4 C9 C8 0.0(2) . . . . ?
C5 C4 C9 C10 -178.50(14) . . . . ?
C5 C6 C7 C8 0.1(3) . . . . ?
C6 C7 C8 C9 0.2(3) . . . . ?
C7 C8 C9 C4 -0.3(2) . . . . ?
C7 C8 C9 C10 178.20(15) . . . . ?
C8 C9 C10 S2 -86.32(16) . . . . ?
C9 C4 C5 C6 0.4(2) . . . . ?
C10 S2 C11 C12 97.81(14) . . . . ?
C10 S2 C11 C16 -80.18(15) . . . . ?
C11 S2 C10 C9 -167.18(11) . . . . ?
C11 C12 C13 C14 0.9(3) . . . . ?
C12 C11 C16 C15 0.8(3) . . . . ?
C12 C13 C14 C15 0.4(3) . . . . ?
C12 C13 C14 C17 -179.47(16) . . . . ?
C13 C14 C15 C16 -1.1(3) . . . . ?
C14 C15 C16 C11 0.6(3) . . . . ?
C16 C11 C12 C13 -1.5(2) . . . . ?
C17 C14 C15 C16 178.71(17) . . . . ?
C18 C19 C20 C21 -29.7(2) . . . . ?
C18 C19 C20 C25 151.01(15) . . . . ?
C18 C19 C26 C27 -109.44(16) . . . . ?
C18 C26 C27 C28 167.40(14) . . . . ?
C18 C26 C27 C32 -10.8(2) . . . . ?
C19 C18 C26 C27 108.72(16) . . . . ?
C19 C20 C21 C22 -179.64(15) . . . . ?
C19 C20 C25 C24 179.21(15) . . . . ?
C19 C26 C27 C28 -122.64(16) . . . . ?
C19 C26 C27 C32 59.2(2) . . . . ?
C20 C19 C26 C18 -111.39(16) . . . . ?
C20 C19 C26 C27 139.16(15) . . . . ?
C20 C21 C22 C23 0.3(3) . . . . ?
C21 C20 C25 C24 -0.1(2) . . . . ?
C21 C22 C23 F1 -178.99(16) . . . . ?
C21 C22 C23 C24 0.2(3) . . . . ?
C22 C23 C24 C25 -0.6(3) . . . . ?
C23 C24 C25 C20 0.6(3) . . . . ?
C25 C20 C21 C22 -0.3(2) . . . . ?
C26 C18 C19 C20 109.40(17) . . . . ?
C26 C19 C20 C21 40.9(2) . . . . ?
C26 C19 C20 C25 -138.44(16) . . . . ?
C26 C27 C28 C29 -179.91(14) . . . . ?
C26 C27 C32 C1 6.2(2) . . . . ?
C26 C27 C32 C31 179.53(13) . . . . ?
C27 C28 C29 C30 0.3(2) . . . . ?
C28 C27 C32 C1 -171.96(14) . . . . ?
C28 C27 C32 C31 1.3(2) . . . . ?
C28 C29 C30 C31 1.4(2) . . . . ?
C29 C30 C31 C32 -1.7(2) . . . . ?
C30 C31 C32 C1 173.49(14) . . . . ?
C30 C31 C32 C27 0.3(2) . . . . ?
C32 C1 C2 C3 -110.03(15) . . . . ?
C32 C1 C2 C4 9.3(2) . . . . ?
C32 C1 C3 C2 105.14(15) . . . . ?
C32 C1 C3 C18 -14.6(2) . . . . ?
C32 C27 C28 C29 -1.7(2) . . . . ?
C33 S1 C1 C2 -146.77(11) . . . . ?
C33 S1 C1 C3 -81.50(12) . . . . ?
C33 S1 C1 C32 68.97(13) . . . . ?
C33 C34 C35 C36 -0.9(3) . . . . ?
C34 C33 C38 C37 -0.1(3) . . . . ?
C34 C35 C36 C37 -0.1(3) . . . . ?
C34 C35 C36 C39 179.96(17) . . . . ?
C35 C36 C37 C38 1.0(3) . . . . ?
C36 C37 C38 C33 -0.9(3) . . . . ?
C38 C33 C34 C35 1.0(3) . . . . ?
C39 C36 C37 C38 -179.04(17) . . . . ?

loop_
_smtbx_masks_void_nr
_smtbx_masks_void_average_x
_smtbx_masks_void_average_y
_smtbx_masks_void_average_z
_smtbx_masks_void_volume
_smtbx_masks_void_count_electrons
_smtbx_masks_void_content
1 -0.009 0.076 0.250 8.4 0.4 ?
2 0.009 -0.076 0.750 8.4 0.4 ?
3 0.000 0.500 0.000 20.7 0.0 ?
